data_4071027
loop_
_publ_author_name
'Lavanant, Laurent'
'Rodrigues, Anne-Sophie'
'Kirillov, Evgueni'
'Carpentier, Jean-Fran\,cois'
'Jordan, Richard F.'

_publ_section_title
;
 Synthesis, Structures, Dynamics, and Ethylene Polymerization Activity of
 Nickel Complexes Containing anortho-Methoxy-aryl Diphosphine Ligand
;
_journal_issue 9
_journal_name_full Organometallics
_journal_page_first 2107
_journal_paper_doi 10.1021/om701215s
_journal_volume 27
_journal_year 2008
_chemical_formula_sum 'C94 H110 N2 Ni O8 P4'
_chemical_formula_weight 1578.43
_chemical_name_systematic
;
 ?
;
_space_group_IT_number 15
_symmetry_cell_setting monoclinic
_symmetry_space_group_name_Hall '-I 2ya'
_symmetry_space_group_name_H-M 'I 1 2/a 1'
_atom_sites_solution_hydrogens geom
_atom_sites_solution_primary direct
_atom_sites_solution_secondary difmap
_audit_creation_method SHELXL-97
_cell_angle_alpha 90.00
_cell_angle_beta 116.328(2)
_cell_angle_gamma 90.00
_cell_formula_units_Z 4
_cell_length_a 26.3678(8)
_cell_length_b 15.4778(6)
_cell_length_c 23.0880(8)
_cell_measurement_temperature 120(1)
_cell_volume 8445.2(5)
_computing_cell_refinement 'HKL Scalepack (Otwinowski & Minor 1997)'
_computing_data_collection 'Nonius (1999)'
_computing_data_reduction 'HKL Denzo and Scalepack (Otwinowski & Minor 1997)'
_computing_molecular_graphics 'PLATON_(Spek, 1998)'
_computing_publication_material 'SHELXL-97 (Sheldrick, 1997)'
_computing_structure_refinement 'SHELXL-97 (Sheldrick, 1997)'
_computing_structure_solution 'SIR-97_(Altomare & al., 1998)'
_diffrn_ambient_temperature 293(2)
_diffrn_detector_area_resol_mean 19.24
_diffrn_measured_fraction_theta_full 0.989
_diffrn_measured_fraction_theta_max 0.989
_diffrn_measurement_device_type Nonius_KappaCCD
_diffrn_measurement_method 'Area detector scans (see text)'
_diffrn_radiation_monochromator graphite
_diffrn_radiation_source 'fine-focus sealed tube'
_diffrn_radiation_type MoK\a
_diffrn_radiation_wavelength 0.71073
_diffrn_reflns_av_R_equivalents 0.0635
_diffrn_reflns_av_sigmaI/netI 0.0743
_diffrn_reflns_limit_h_max 32
_diffrn_reflns_limit_h_min -27
_diffrn_reflns_limit_k_max 19
_diffrn_reflns_limit_k_min -15
_diffrn_reflns_limit_l_max 28
_diffrn_reflns_limit_l_min -26
_diffrn_reflns_number 16143
_diffrn_reflns_theta_full 26.05
_diffrn_reflns_theta_max 26.05
_diffrn_reflns_theta_min 3.28
_exptl_absorpt_coefficient_mu 0.363
_exptl_absorpt_correction_type none
_exptl_crystal_colour orange
_exptl_crystal_density_diffrn 1.241
_exptl_crystal_density_method 'not measured'
_exptl_crystal_description block
_exptl_crystal_F_000 3360
_exptl_crystal_size_max 0.40
_exptl_crystal_size_mid 0.35
_exptl_crystal_size_min 0.35
_refine_diff_density_max 0.544
_refine_diff_density_min -0.461
_refine_diff_density_rms 0.072
_refine_ls_extinction_method none
_refine_ls_goodness_of_fit_ref 1.046
_refine_ls_hydrogen_treatment constr
_refine_ls_matrix_type full
_refine_ls_number_parameters 494
_refine_ls_number_reflns 8263
_refine_ls_number_restraints 0
_refine_ls_restrained_S_all 1.046
_refine_ls_R_factor_all 0.1037
_refine_ls_R_factor_gt 0.0606
_refine_ls_shift/su_max 0.001
_refine_ls_shift/su_mean 0.000
_refine_ls_structure_factor_coef Fsqd
_refine_ls_weighting_details 'calc w=1/[\s^2^(Fo^2^)+(0.0642P)^2^+24.2870P] where P=(Fo^2^+2Fc^2^)/3'
_refine_ls_weighting_scheme calc
_refine_ls_wR_factor_gt 0.1387
_refine_ls_wR_factor_ref 0.1632
_reflns_number_gt 5585
_reflns_number_total 8263
_reflns_threshold_expression >2sigma(I)
_cod_data_source_file om701215s-file003.cif
_cod_data_source_block complex4
_cod_depositor_comments
;
The following automatic conversions were performed:

'_symmetry_cell_setting' value 'Monoclinic' changed to 'monoclinic'
according to /home/saulius/struct/CIF-dictionaries/cif_core.dic
dictionary named 'cif_core.dic' version 2.4.1 from 2010-06-29.

Automatic conversion script
Id: cif_fix_values 1715 2011-07-08 13:25:40Z adriana 
;
_cod_original_sg_symbol_H-M I2/A
_cod_database_code 4071027

loop_
_symmetry_equiv_pos_as_xyz
'x, y, z'
'-x+1/2, y, -z'
'x+1/2, y+1/2, z+1/2'
'-x+1, y+1/2, -z+1/2'
'-x, -y, -z'
'x-1/2, -y, z'
'-x+1/2, -y+1/2, -z+1/2'
'x, -y+1/2, z+1/2'

loop_
_atom_site_label
_atom_site_type_symbol
_atom_site_fract_x
_atom_site_fract_y
_atom_site_fract_z
_atom_site_U_iso_or_equiv
_atom_site_adp_type
_atom_site_occupancy
_atom_site_symmetry_multiplicity
_atom_site_calc_flag
_atom_site_refinement_flags
Ni1 Ni 0.7500 0.03200(4) 0.5000 0.02240(16) Uani 1 2 d S
P1 P 0.80526(4) -0.07935(6) 0.53371(4) 0.0223(2) Uani 1 1 d .
P2 P 0.76257(4) 0.14345(6) 0.45066(4) 0.0241(2) Uani 1 1 d .
N1 N 0.7500 -0.1496(2) 0.5000 0.0226(8) Uani 1 2 d S
N2 N 0.7500 0.2131(3) 0.5000 0.0254(9) Uani 1 2 d S
O1 O 0.90758(11) -0.21029(18) 0.60755(13) 0.0379(6) Uani 1 1 d .
O2 O 0.92337(11) -0.02930(19) 0.57462(13) 0.0362(6) Uani 1 1 d .
O3 O 0.81717(13) 0.1152(3) 0.36054(15) 0.0563(9) Uani 1 1 d .
O4 O 0.76513(12) 0.29468(18) 0.35983(13) 0.0392(7) Uani 1 1 d .
C1 C 0.7500 -0.2446(3) 0.5000 0.0339(12) Uani 1 2 d S
H1A H 0.7119 -0.2653 0.4767 0.051 Uiso 0.50 1 calc PR
H1B H 0.7657 -0.2653 0.5437 0.051 Uiso 0.50 1 calc PR
H1C H 0.7724 -0.2653 0.4795 0.051 Uiso 0.50 1 calc PR
C2 C 0.7500 0.3081(3) 0.5000 0.0351(12) Uani 1 2 d S
H2A H 0.7414 0.3287 0.5338 0.053 Uiso 0.50 1 calc PR
H2B H 0.7220 0.3287 0.4591 0.053 Uiso 0.50 1 calc PR
H2C H 0.7866 0.3287 0.5071 0.053 Uiso 0.50 1 calc PR
C3 C 0.84206(15) -0.1153(2) 0.61839(17) 0.0264(7) Uani 1 1 d .
C4 C 0.82020(15) -0.0792(2) 0.65781(17) 0.0281(8) Uani 1 1 d .
H4 H 0.7885 -0.0438 0.6388 0.034 Uiso 1 1 calc R
C5 C 0.84333(16) -0.0935(2) 0.72434(17) 0.0314(8) Uani 1 1 d .
C6 C 0.89143(17) -0.1439(3) 0.75151(18) 0.0356(9) Uani 1 1 d .
H6 H 0.9088 -0.1526 0.7960 0.043 Uiso 1 1 calc R
C7 C 0.91458(17) -0.1819(3) 0.71450(19) 0.0371(9) Uani 1 1 d .
H7 H 0.9469 -0.2158 0.7341 0.045 Uiso 1 1 calc R
C8 C 0.88941(16) -0.1696(2) 0.64771(18) 0.0311(8) Uani 1 1 d .
C9 C 0.81720(19) -0.0518(3) 0.7637(2) 0.0423(10) Uani 1 1 d .
H9A H 0.7842 -0.0199 0.7357 0.063 Uiso 1 1 calc R
H9B H 0.8441 -0.0133 0.7948 0.063 Uiso 1 1 calc R
H9C H 0.8067 -0.0957 0.7858 0.063 Uiso 1 1 calc R
C10 C 0.9618(2) -0.2504(4) 0.6368(2) 0.0640(15) Uani 1 1 d .
H10A H 0.9697 -0.2766 0.6040 0.096 Uiso 1 1 calc R
H10B H 0.9622 -0.2939 0.6666 0.096 Uiso 1 1 calc R
H10C H 0.9902 -0.2077 0.6595 0.096 Uiso 1 1 calc R
C11 C 0.85017(15) -0.1080(2) 0.49479(16) 0.0256(7) Uani 1 1 d .
C12 C 0.82743(16) -0.1521(2) 0.43682(17) 0.0293(8) Uani 1 1 d .
H12 H 0.7905 -0.1726 0.4206 0.035 Uiso 1 1 calc R
C13 C 0.85858(18) -0.1668(3) 0.40171(19) 0.0350(9) Uani 1 1 d .
C14 C 0.91342(18) -0.1362(3) 0.4272(2) 0.0390(9) Uani 1 1 d .
H14 H 0.9352 -0.1470 0.4055 0.047 Uiso 1 1 calc R
C15 C 0.93649(17) -0.0898(3) 0.4843(2) 0.0369(9) Uani 1 1 d .
H15 H 0.9732 -0.0686 0.5001 0.044 Uiso 1 1 calc R
C16 C 0.90496(15) -0.0748(3) 0.51826(18) 0.0312(8) Uani 1 1 d .
C17 C 0.8317(2) -0.2148(3) 0.3386(2) 0.0473(11) Uani 1 1 d .
H17A H 0.7936 -0.2303 0.3295 0.071 Uiso 1 1 calc R
H17B H 0.8531 -0.2662 0.3414 0.071 Uiso 1 1 calc R
H17C H 0.8312 -0.1786 0.3046 0.071 Uiso 1 1 calc R
C18 C 0.97396(17) 0.0200(3) 0.5938(2) 0.0448(10) Uani 1 1 d .
H18A H 0.9824 0.0489 0.6339 0.067 Uiso 1 1 calc R
H18B H 0.9689 0.0621 0.5612 0.067 Uiso 1 1 calc R
H18C H 1.0047 -0.0177 0.5994 0.067 Uiso 1 1 calc R
C19 C 0.83282(15) 0.1766(2) 0.46100(18) 0.0280(8) Uani 1 1 d .
C20 C 0.87000(16) 0.2149(2) 0.51909(19) 0.0329(8) Uani 1 1 d .
H20 H 0.8569 0.2268 0.5496 0.039 Uiso 1 1 calc R
C21 C 0.92517(16) 0.2361(3) 0.5336(2) 0.0381(9) Uani 1 1 d .
C22 C 0.94372(17) 0.2189(3) 0.4868(2) 0.0447(10) Uani 1 1 d .
H22 H 0.9801 0.2350 0.4945 0.054 Uiso 1 1 calc R
C23 C 0.90913(18) 0.1786(3) 0.4294(2) 0.0475(11) Uani 1 1 d .
H23 H 0.9225 0.1665 0.3991 0.057 Uiso 1 1 calc R
C24 C 0.85371(17) 0.1559(3) 0.41706(19) 0.0386(9) Uani 1 1 d .
C25 C 0.96354(19) 0.2777(3) 0.5975(3) 0.0524(12) Uani 1 1 d .
H25A H 1.0001 0.2877 0.5991 0.079 Uiso 1 1 calc R
H25B H 0.9674 0.2400 0.6322 0.079 Uiso 1 1 calc R
H25C H 0.9475 0.3316 0.6016 0.079 Uiso 1 1 calc R
C26 C 0.8381(3) 0.0460(3) 0.3399(3) 0.0772(19) Uani 1 1 d .
H26A H 0.8090 0.0236 0.3004 0.116 Uiso 1 1 calc R
H26B H 0.8504 0.0017 0.3723 0.116 Uiso 1 1 calc R
H26C H 0.8696 0.0648 0.3327 0.116 Uiso 1 1 calc R
C27 C 0.71131(15) 0.1789(2) 0.36991(17) 0.0273(7) Uani 1 1 d .
C28 C 0.66016(15) 0.1333(2) 0.34492(17) 0.0296(8) Uani 1 1 d .
H28 H 0.6558 0.0896 0.3699 0.036 Uiso 1 1 calc R
C29 C 0.61562(16) 0.1499(3) 0.28478(18) 0.0342(8) Uani 1 1 d .
C30 C 0.62340(18) 0.2152(3) 0.2483(2) 0.0418(10) Uani 1 1 d .
H30 H 0.5948 0.2266 0.2073 0.050 Uiso 1 1 calc R
C31 C 0.67295(19) 0.2643(3) 0.2716(2) 0.0430(10) Uani 1 1 d .
H31 H 0.6768 0.3083 0.2464 0.052 Uiso 1 1 calc R
C32 C 0.71649(17) 0.2471(3) 0.33244(19) 0.0335(8) Uani 1 1 d .
C33 C 0.56156(17) 0.0989(3) 0.2619(2) 0.0420(10) Uani 1 1 d .
H33A H 0.5651 0.0567 0.2939 0.063 Uiso 1 1 calc R
H33B H 0.5544 0.0701 0.2221 0.063 Uiso 1 1 calc R
H33C H 0.5308 0.1372 0.2549 0.063 Uiso 1 1 calc R
C34 C 0.7744(2) 0.3592(3) 0.3213(2) 0.0469(11) Uani 1 1 d .
H34A H 0.8100 0.3874 0.3463 0.070 Uiso 1 1 calc R
H34B H 0.7445 0.4010 0.3075 0.070 Uiso 1 1 calc R
H34C H 0.7751 0.3326 0.2841 0.070 Uiso 1 1 calc R
C35 C 0.8777(3) -0.4991(4) 0.6882(3) 0.0672(16) Uani 1 1 d .
C36 C 0.8315(3) -0.5372(4) 0.6408(3) 0.0692(16) Uani 1 1 d .
H36 H 0.8337 -0.5936 0.6282 0.083 Uiso 1 1 calc R
C37 C 0.7806(3) -0.4915(5) 0.6111(3) 0.0812(19) Uani 1 1 d .
H37 H 0.7492 -0.5178 0.5784 0.097 Uiso 1 1 calc R
C38 C 0.7763(3) -0.4086(4) 0.6293(3) 0.0728(17) Uani 1 1 d .
H38 H 0.7422 -0.3787 0.6100 0.087 Uiso 1 1 calc R
C39 C 0.8226(3) -0.3715(5) 0.6756(3) 0.0808(18) Uani 1 1 d .
H39 H 0.8204 -0.3149 0.6877 0.097 Uiso 1 1 calc R
C40 C 0.8732(3) -0.4147(4) 0.7057(3) 0.0794(18) Uani 1 1 d .
H40 H 0.9044 -0.3874 0.7378 0.095 Uiso 1 1 calc R
C41 C 0.9336(3) -0.5495(5) 0.7207(4) 0.090(2) Uani 1 1 d .
H41A H 0.9619 -0.5137 0.7527 0.135 Uiso 1 1 calc R
H41B H 0.9457 -0.5658 0.6887 0.135 Uiso 1 1 calc R
H41C H 0.9280 -0.6004 0.7409 0.135 Uiso 1 1 calc R
C42 C 0.92257(19) -0.4903(3) 0.4425(2) 0.0480(11) Uani 1 1 d .
C43 C 0.9187(2) -0.4022(3) 0.4508(2) 0.0498(11) Uani 1 1 d .
H43 H 0.9325 -0.3641 0.4301 0.060 Uiso 1 1 calc R
C44 C 0.8953(2) -0.3695(3) 0.4885(2) 0.0553(12) Uani 1 1 d .
H44 H 0.8930 -0.3100 0.4927 0.066 Uiso 1 1 calc R
C45 C 0.8752(2) -0.4245(4) 0.5201(3) 0.0617(14) Uani 1 1 d .
H45 H 0.8599 -0.4024 0.5463 0.074 Uiso 1 1 calc R
C46 C 0.8777(2) -0.5117(4) 0.5130(3) 0.0653(15) Uani 1 1 d .
H46 H 0.8643 -0.5491 0.5345 0.078 Uiso 1 1 calc R
C47 C 0.9003(2) -0.5440(3) 0.4736(3) 0.0566(13) Uani 1 1 d .
H47 H 0.9006 -0.6034 0.4678 0.068 Uiso 1 1 calc R
C48 C 0.9485(2) -0.5266(4) 0.4020(2) 0.0663(15) Uani 1 1 d .
H48A H 0.9616 -0.4802 0.3845 0.099 Uiso 1 1 calc R
H48B H 0.9208 -0.5599 0.3674 0.099 Uiso 1 1 calc R
H48C H 0.9798 -0.5630 0.4282 0.099 Uiso 1 1 calc R

loop_
_atom_site_aniso_label
_atom_site_aniso_U_11
_atom_site_aniso_U_22
_atom_site_aniso_U_33
_atom_site_aniso_U_23
_atom_site_aniso_U_13
_atom_site_aniso_U_12
Ni1 0.0239(3) 0.0217(3) 0.0224(3) 0.000 0.0110(3) 0.000
P1 0.0230(4) 0.0230(4) 0.0225(4) 0.0008(3) 0.0114(4) 0.0001(3)
P2 0.0274(5) 0.0228(4) 0.0249(4) 0.0009(3) 0.0141(4) 0.0003(3)
N1 0.021(2) 0.018(2) 0.027(2) 0.000 0.0094(17) 0.000
N2 0.032(2) 0.020(2) 0.029(2) 0.000 0.0177(18) 0.000
O1 0.0375(15) 0.0394(16) 0.0352(15) 0.0052(12) 0.0148(12) 0.0159(12)
O2 0.0295(14) 0.0440(16) 0.0394(15) -0.0056(13) 0.0192(12) -0.0081(12)
O3 0.0374(17) 0.094(3) 0.0385(17) -0.0163(17) 0.0182(14) 0.0068(17)
O4 0.0419(16) 0.0349(15) 0.0401(15) 0.0109(12) 0.0176(13) -0.0044(12)
C1 0.046(3) 0.014(2) 0.049(3) 0.000 0.028(3) 0.000
C2 0.050(3) 0.019(3) 0.042(3) 0.000 0.025(3) 0.000
C3 0.0261(18) 0.0248(18) 0.0270(18) 0.0008(14) 0.0106(15) -0.0002(14)
C4 0.0285(18) 0.0293(19) 0.0262(18) 0.0019(14) 0.0117(15) 0.0001(15)
C5 0.035(2) 0.033(2) 0.0245(18) 0.0004(15) 0.0113(16) -0.0020(16)
C6 0.041(2) 0.038(2) 0.0228(18) 0.0061(16) 0.0092(16) -0.0002(17)
C7 0.035(2) 0.037(2) 0.035(2) 0.0090(17) 0.0116(17) 0.0090(17)
C8 0.032(2) 0.0299(19) 0.0325(19) 0.0012(15) 0.0152(16) 0.0027(15)
C9 0.048(2) 0.054(3) 0.029(2) -0.0033(18) 0.0203(19) -0.001(2)
C10 0.048(3) 0.088(4) 0.050(3) 0.003(3) 0.017(2) 0.033(3)
C11 0.0273(18) 0.0259(18) 0.0255(17) 0.0042(14) 0.0133(14) 0.0050(14)
C12 0.035(2) 0.0284(19) 0.0297(19) 0.0026(15) 0.0190(16) 0.0045(15)
C13 0.045(2) 0.034(2) 0.033(2) 0.0027(16) 0.0238(18) 0.0080(17)
C14 0.047(2) 0.038(2) 0.048(2) 0.0032(18) 0.036(2) 0.0049(18)
C15 0.033(2) 0.040(2) 0.046(2) 0.0043(18) 0.0245(18) 0.0016(17)
C16 0.0269(19) 0.034(2) 0.037(2) 0.0030(16) 0.0182(16) 0.0061(15)
C17 0.065(3) 0.046(3) 0.040(2) -0.0044(19) 0.031(2) 0.008(2)
C18 0.034(2) 0.055(3) 0.052(3) -0.010(2) 0.025(2) -0.015(2)
C19 0.0267(18) 0.0267(19) 0.0337(19) 0.0052(15) 0.0163(16) 0.0001(14)
C20 0.032(2) 0.028(2) 0.039(2) 0.0016(16) 0.0161(17) -0.0006(15)
C21 0.032(2) 0.030(2) 0.050(2) 0.0021(17) 0.0153(19) -0.0014(16)
C22 0.027(2) 0.048(3) 0.059(3) 0.009(2) 0.019(2) -0.0018(18)
C23 0.037(2) 0.066(3) 0.049(3) 0.010(2) 0.027(2) 0.002(2)
C24 0.034(2) 0.051(3) 0.034(2) 0.0047(18) 0.0174(17) 0.0003(18)
C25 0.035(2) 0.047(3) 0.069(3) -0.008(2) 0.017(2) -0.008(2)
C26 0.085(4) 0.040(3) 0.071(4) 0.001(3) 0.002(3) 0.010(3)
C27 0.0311(19) 0.0276(19) 0.0249(17) 0.0016(14) 0.0139(15) 0.0023(15)
C28 0.034(2) 0.0278(19) 0.0297(18) 0.0029(15) 0.0162(16) 0.0028(15)
C29 0.034(2) 0.036(2) 0.032(2) 0.0018(16) 0.0145(17) 0.0052(16)
C30 0.039(2) 0.047(3) 0.031(2) 0.0088(18) 0.0086(18) 0.0066(19)
C31 0.051(3) 0.041(2) 0.038(2) 0.0142(18) 0.021(2) 0.005(2)
C32 0.038(2) 0.031(2) 0.033(2) 0.0034(16) 0.0178(17) 0.0011(16)
C33 0.036(2) 0.050(3) 0.037(2) 0.0018(19) 0.0131(18) 0.0022(19)
C34 0.058(3) 0.040(2) 0.051(3) 0.012(2) 0.032(2) -0.007(2)
C35 0.086(4) 0.068(4) 0.056(3) -0.011(3) 0.040(3) -0.032(3)
C36 0.080(4) 0.064(4) 0.059(3) -0.010(3) 0.027(3) -0.022(3)
C37 0.078(4) 0.077(4) 0.078(4) 0.002(3) 0.024(3) -0.019(3)
C38 0.099(5) 0.059(4) 0.069(4) 0.011(3) 0.044(4) -0.016(3)
C39 0.111(6) 0.070(4) 0.069(4) -0.003(3) 0.046(4) -0.008(4)
C40 0.099(5) 0.073(4) 0.067(4) -0.020(3) 0.037(4) -0.027(4)
C41 0.075(4) 0.099(5) 0.086(5) -0.010(4) 0.026(4) -0.032(4)
C42 0.046(3) 0.050(3) 0.035(2) 0.0019(19) 0.0072(19) 0.005(2)
C43 0.054(3) 0.045(3) 0.040(2) 0.008(2) 0.012(2) -0.004(2)
C44 0.066(3) 0.038(3) 0.051(3) 0.004(2) 0.016(2) 0.008(2)
C45 0.059(3) 0.067(4) 0.063(3) 0.003(3) 0.031(3) 0.011(3)
C46 0.074(4) 0.055(3) 0.073(4) 0.005(3) 0.038(3) -0.011(3)
C47 0.067(3) 0.035(3) 0.058(3) 0.005(2) 0.019(3) 0.001(2)
C48 0.065(3) 0.085(4) 0.042(3) -0.003(3) 0.017(2) 0.013(3)

loop_
_atom_type_symbol
_atom_type_description
_atom_type_scat_dispersion_real
_atom_type_scat_dispersion_imag
_atom_type_scat_source
C C 0.0033 0.0016 'International Tables Vol C Tables 4.2.6.8 and 6.1.1.4'
H H 0.0000 0.0000 'International Tables Vol C Tables 4.2.6.8 and 6.1.1.4'
N N 0.0061 0.0033 'International Tables Vol C Tables 4.2.6.8 and 6.1.1.4'
O O 0.0106 0.0060 'International Tables Vol C Tables 4.2.6.8 and 6.1.1.4'
P P 0.1023 0.0942 'International Tables Vol C Tables 4.2.6.8 and 6.1.1.4'
Ni Ni 0.3393 1.1124 'International Tables Vol C Tables 4.2.6.8 and 6.1.1.4'

loop_
_geom_angle_atom_site_label_1
_geom_angle_atom_site_label_2
_geom_angle_atom_site_label_3
_geom_angle
_geom_angle_site_symmetry_1
_geom_angle_site_symmetry_3
P1 Ni1 P1 74.58(5) . 2_656
P1 Ni1 P2 132.70(3) . 2_656
P1 Ni1 P2 125.84(3) 2_656 2_656
P1 Ni1 P2 125.84(3) . .
P1 Ni1 P2 132.70(3) 2_656 .
P2 Ni1 P2 74.84(5) 2_656 .
N1 P1 C11 103.28(13) . .
N1 P1 C3 103.51(13) . .
C11 P1 C3 107.28(16) . .
N1 P1 Ni1 92.33(11) . .
C11 P1 Ni1 119.67(11) . .
C3 P1 Ni1 125.12(12) . .
N1 P1 P1 39.62(10) . 2_656
C11 P1 P1 119.91(12) . 2_656
C3 P1 P1 123.59(12) . 2_656
Ni1 P1 P1 52.71(3) . 2_656
N2 P2 C19 102.75(14) . .
N2 P2 C27 102.48(13) . .
C19 P2 C27 107.14(16) . .
N2 P2 Ni1 91.81(11) . .
C19 P2 Ni1 122.32(12) . .
C27 P2 Ni1 123.74(12) . .
N2 P2 P2 39.23(11) . 2_656
C19 P2 P2 120.91(13) . 2_656
C27 P2 P2 121.54(12) . 2_656
Ni1 P2 P2 52.58(3) . 2_656
C1 N1 P1 129.62(10) . .
C1 N1 P1 129.62(10) . 2_656
P1 N1 P1 100.8(2) . 2_656
C2 N2 P2 129.23(11) . .
C2 N2 P2 129.23(11) . 2_656
P2 N2 P2 101.5(2) . 2_656
C8 O1 C10 117.3(3) . .
C16 O2 C18 117.4(3) . .
C24 O3 C26 117.4(4) . .
C32 O4 C34 118.3(3) . .
N1 C1 H1A 109.5 . .
N1 C1 H1B 109.5 . .
H1A C1 H1B 109.5 . .
N1 C1 H1C 109.5 . .
H1A C1 H1C 109.5 . .
H1B C1 H1C 109.5 . .
N2 C2 H2A 109.5 . .
N2 C2 H2B 109.5 . .
H2A C2 H2B 109.5 . .
N2 C2 H2C 109.5 . .
H2A C2 H2C 109.5 . .
H2B C2 H2C 109.5 . .
C4 C3 C8 117.5(3) . .
C4 C3 P1 113.4(3) . .
C8 C3 P1 129.0(3) . .
C3 C4 C5 123.4(3) . .
C3 C4 H4 118.3 . .
C5 C4 H4 118.3 . .
C6 C5 C4 117.0(3) . .
C6 C5 C9 122.8(3) . .
C4 C5 C9 120.2(3) . .
C5 C6 C7 121.9(3) . .
C5 C6 H6 119.1 . .
C7 C6 H6 119.1 . .
C6 C7 C8 120.1(4) . .
C6 C7 H7 120.0 . .
C8 C7 H7 120.0 . .
O1 C8 C7 123.2(3) . .
O1 C8 C3 116.8(3) . .
C7 C8 C3 120.0(3) . .
C5 C9 H9A 109.5 . .
C5 C9 H9B 109.5 . .
H9A C9 H9B 109.5 . .
C5 C9 H9C 109.5 . .
H9A C9 H9C 109.5 . .
H9B C9 H9C 109.5 . .
O1 C10 H10A 109.5 . .
O1 C10 H10B 109.5 . .
H10A C10 H10B 109.5 . .
O1 C10 H10C 109.5 . .
H10A C10 H10C 109.5 . .
H10B C10 H10C 109.5 . .
C12 C11 C16 119.2(3) . .
C12 C11 P1 119.9(3) . .
C16 C11 P1 120.2(3) . .
C11 C12 C13 121.7(4) . .
C11 C12 H12 119.1 . .
C13 C12 H12 119.1 . .
C14 C13 C12 118.0(4) . .
C14 C13 C17 122.4(4) . .
C12 C13 C17 119.6(4) . .
C13 C14 C15 121.2(3) . .
C13 C14 H14 119.4 . .
C15 C14 H14 119.4 . .
C14 C15 C16 120.3(4) . .
C14 C15 H15 119.9 . .
C16 C15 H15 119.9 . .
O2 C16 C15 125.0(3) . .
O2 C16 C11 115.4(3) . .
C15 C16 C11 119.6(4) . .
C13 C17 H17A 109.5 . .
C13 C17 H17B 109.5 . .
H17A C17 H17B 109.5 . .
C13 C17 H17C 109.5 . .
H17A C17 H17C 109.5 . .
H17B C17 H17C 109.5 . .
O2 C18 H18A 109.5 . .
O2 C18 H18B 109.5 . .
H18A C18 H18B 109.5 . .
O2 C18 H18C 109.5 . .
H18A C18 H18C 109.5 . .
H18B C18 H18C 109.5 . .
C24 C19 C20 117.6(3) . .
C24 C19 P2 123.0(3) . .
C20 C19 P2 118.9(3) . .
C21 C20 C19 123.4(4) . .
C21 C20 H20 118.3 . .
C19 C20 H20 118.3 . .
C20 C21 C22 117.4(4) . .
C20 C21 C25 121.0(4) . .
C22 C21 C25 121.6(4) . .
C23 C22 C21 121.4(4) . .
C23 C22 H22 119.3 . .
C21 C22 H22 119.3 . .
C22 C23 C24 119.5(4) . .
C22 C23 H23 120.2 . .
C24 C23 H23 120.2 . .
O3 C24 C19 117.3(3) . .
O3 C24 C23 122.2(4) . .
C19 C24 C23 120.6(4) . .
C21 C25 H25A 109.5 . .
C21 C25 H25B 109.5 . .
H25A C25 H25B 109.5 . .
C21 C25 H25C 109.5 . .
H25A C25 H25C 109.5 . .
H25B C25 H25C 109.5 . .
O3 C26 H26A 109.5 . .
O3 C26 H26B 109.5 . .
H26A C26 H26B 109.5 . .
O3 C26 H26C 109.5 . .
H26A C26 H26C 109.5 . .
H26B C26 H26C 109.5 . .
C28 C27 C32 117.5(3) . .
C28 C27 P2 114.1(3) . .
C32 C27 P2 128.3(3) . .
C29 C28 C27 123.5(4) . .
C29 C28 H28 118.2 . .
C27 C28 H28 118.2 . .
C30 C29 C28 117.0(4) . .
C30 C29 C33 122.7(4) . .
C28 C29 C33 120.2(4) . .
C29 C30 C31 121.9(4) . .
C29 C30 H30 119.1 . .
C31 C30 H30 119.1 . .
C32 C31 C30 119.8(4) . .
C32 C31 H31 120.1 . .
C30 C31 H31 120.1 . .
O4 C32 C31 123.3(4) . .
O4 C32 C27 116.5(3) . .
C31 C32 C27 120.2(4) . .
C29 C33 H33A 109.5 . .
C29 C33 H33B 109.5 . .
H33A C33 H33B 109.5 . .
C29 C33 H33C 109.5 . .
H33A C33 H33C 109.5 . .
H33B C33 H33C 109.5 . .
O4 C34 H34A 109.5 . .
O4 C34 H34B 109.5 . .
H34A C34 H34B 109.5 . .
O4 C34 H34C 109.5 . .
H34A C34 H34C 109.5 . .
H34B C34 H34C 109.5 . .
C36 C35 C40 118.7(7) . .
C36 C35 C41 119.7(6) . .
C40 C35 C41 121.6(6) . .
C35 C36 C37 119.9(6) . .
C35 C36 H36 120.1 . .
C37 C36 H36 120.1 . .
C38 C37 C36 121.0(6) . .
C38 C37 H37 119.5 . .
C36 C37 H37 119.5 . .
C39 C38 C37 118.3(7) . .
C39 C38 H38 120.8 . .
C37 C38 H38 120.8 . .
C38 C39 C40 122.0(7) . .
C38 C39 H39 119.0 . .
C40 C39 H39 119.0 . .
C39 C40 C35 120.1(6) . .
C39 C40 H40 119.9 . .
C35 C40 H40 119.9 . .
C35 C41 H41A 109.5 . .
C35 C41 H41B 109.5 . .
H41A C41 H41B 109.5 . .
C35 C41 H41C 109.5 . .
H41A C41 H41C 109.5 . .
H41B C41 H41C 109.5 . .
C47 C42 C43 116.3(5) . .
C47 C42 C48 121.1(5) . .
C43 C42 C48 122.6(5) . .
C44 C43 C42 122.3(5) . .
C44 C43 H43 118.9 . .
C42 C43 H43 118.9 . .
C43 C44 C45 119.8(5) . .
C43 C44 H44 120.1 . .
C45 C44 H44 120.1 . .
C46 C45 C44 120.0(5) . .
C46 C45 H45 120.0 . .
C44 C45 H45 120.0 . .
C45 C46 C47 119.7(5) . .
C45 C46 H46 120.2 . .
C47 C46 H46 120.2 . .
C46 C47 C42 121.8(5) . .
C46 C47 H47 119.1 . .
C42 C47 H47 119.1 . .
C42 C48 H48A 109.5 . .
C42 C48 H48B 109.5 . .
H48A C48 H48B 109.5 . .
C42 C48 H48C 109.5 . .
H48A C48 H48C 109.5 . .
H48B C48 H48C 109.5 . .

loop_
_geom_bond_atom_site_label_1
_geom_bond_atom_site_label_2
_geom_bond_distance
_geom_bond_site_symmetry_2
Ni1 P1 2.1664(10) .
Ni1 P1 2.1664(10) 2_656
Ni1 P2 2.1720(10) 2_656
Ni1 P2 2.1721(10) .
P1 N1 1.704(3) .
P1 C11 1.830(3) .
P1 C3 1.841(4) .
P1 P1 2.6251(17) 2_656
P2 N2 1.704(3) .
P2 C19 1.833(4) .
P2 C27 1.835(4) .
P2 P2 2.6396(17) 2_656
N1 C1 1.472(6) .
N1 P1 1.704(3) 2_656
N2 C2 1.470(6) .
N2 P2 1.704(3) 2_656
O1 C8 1.371(5) .
O1 C10 1.425(5) .
O2 C16 1.365(5) .
O2 C18 1.426(5) .
O3 C24 1.383(5) .
O3 C26 1.384(7) .
O4 C32 1.367(5) .
O4 C34 1.430(5) .
C1 H1A 0.9600 .
C1 H1B 0.9600 .
C1 H1C 0.9600 .
C2 H2A 0.9600 .
C2 H2B 0.9600 .
C2 H2C 0.9600 .
C3 C4 1.392(5) .
C3 C8 1.405(5) .
C4 C5 1.396(5) .
C4 H4 0.9300 .
C5 C6 1.381(6) .
C5 C9 1.508(5) .
C6 C7 1.383(6) .
C6 H6 0.9300 .
C7 C8 1.395(5) .
C7 H7 0.9300 .
C9 H9A 0.9600 .
C9 H9B 0.9600 .
C9 H9C 0.9600 .
C10 H10A 0.9600 .
C10 H10B 0.9600 .
C10 H10C 0.9600 .
C11 C12 1.380(5) .
C11 C16 1.397(5) .
C12 C13 1.405(5) .
C12 H12 0.9300 .
C13 C14 1.381(6) .
C13 C17 1.504(6) .
C14 C15 1.384(6) .
C14 H14 0.9300 .
C15 C16 1.392(5) .
C15 H15 0.9300 .
C17 H17A 0.9600 .
C17 H17B 0.9600 .
C17 H17C 0.9600 .
C18 H18A 0.9600 .
C18 H18B 0.9600 .
C18 H18C 0.9600 .
C19 C24 1.390(5) .
C19 C20 1.395(5) .
C20 C21 1.380(5) .
C20 H20 0.9300 .
C21 C22 1.395(6) .
C21 C25 1.513(6) .
C22 C23 1.381(7) .
C22 H22 0.9300 .
C23 C24 1.403(6) .
C23 H23 0.9300 .
C25 H25A 0.9600 .
C25 H25B 0.9600 .
C25 H25C 0.9600 .
C26 H26A 0.9600 .
C26 H26B 0.9600 .
C26 H26C 0.9600 .
C27 C28 1.400(5) .
C27 C32 1.408(5) .
C28 C29 1.388(5) .
C28 H28 0.9300 .
C29 C30 1.387(6) .
C29 C33 1.506(6) .
C30 C31 1.396(6) .
C30 H30 0.9300 .
C31 C32 1.390(6) .
C31 H31 0.9300 .
C33 H33A 0.9600 .
C33 H33B 0.9600 .
C33 H33C 0.9600 .
C34 H34A 0.9600 .
C34 H34B 0.9600 .
C34 H34C 0.9600 .
C35 C36 1.360(8) .
C35 C40 1.387(9) .
C35 C41 1.536(10) .
C36 C37 1.398(9) .
C36 H36 0.9300 .
C37 C38 1.372(9) .
C37 H37 0.9300 .
C38 C39 1.343(9) .
C38 H38 0.9300 .
C39 C40 1.373(10) .
C39 H39 0.9300 .
C40 H40 0.9300 .
C41 H41A 0.9600 .
C41 H41B 0.9600 .
C41 H41C 0.9600 .
C42 C47 1.388(7) .
C42 C43 1.387(7) .
C42 C48 1.491(7) .
C43 C44 1.368(7) .
C43 H43 0.9300 .
C44 C45 1.371(8) .
C44 H44 0.9300 .
C45 C46 1.364(8) .
C45 H45 0.9300 .
C46 C47 1.382(8) .
C46 H46 0.9300 .
C47 H47 0.9300 .
C48 H48A 0.9600 .
C48 H48B 0.9600 .
C48 H48C 0.9600 .

loop_
_geom_torsion_atom_site_label_1
_geom_torsion_atom_site_label_2
_geom_torsion_atom_site_label_3
_geom_torsion_atom_site_label_4
_geom_torsion
_geom_torsion_site_symmetry_1
_geom_torsion_site_symmetry_4
P1 Ni1 P1 N1 0.0 2_656 .
P2 Ni1 P1 N1 124.89(4) 2_656 .
P2 Ni1 P1 N1 -131.96(4) . .
P1 Ni1 P1 C11 106.72(14) 2_656 .
P2 Ni1 P1 C11 -128.39(14) 2_656 .
P2 Ni1 P1 C11 -25.24(15) . .
P1 Ni1 P1 C3 -108.33(15) 2_656 .
P2 Ni1 P1 C3 16.56(15) 2_656 .
P2 Ni1 P1 C3 119.71(14) . .
P2 Ni1 P1 P1 124.89(4) 2_656 2_656
P2 Ni1 P1 P1 -131.96(4) . 2_656
P1 Ni1 P2 N2 -132.15(4) . .
P1 Ni1 P2 N2 125.13(4) 2_656 .
P2 Ni1 P2 N2 0.000(1) 2_656 .
P1 Ni1 P2 C19 -25.81(16) . .
P1 Ni1 P2 C19 -128.54(15) 2_656 .
P2 Ni1 P2 C19 106.34(15) 2_656 .
P1 Ni1 P2 C27 121.53(14) . .
P1 Ni1 P2 C27 18.81(15) 2_656 .
P2 Ni1 P2 C27 -106.32(15) 2_656 .
P1 Ni1 P2 P2 -132.15(4) . 2_656
P1 Ni1 P2 P2 125.13(4) 2_656 2_656
C11 P1 N1 C1 58.76(12) . .
C3 P1 N1 C1 -52.99(12) . .
Ni1 P1 N1 C1 180.0 . .
P1 P1 N1 C1 180.0 2_656 .
C11 P1 N1 P1 -121.23(12) . 2_656
C3 P1 N1 P1 127.01(12) . 2_656
Ni1 P1 N1 P1 0.0 . 2_656
C19 P2 N2 C2 56.25(13) . .
C27 P2 N2 C2 -54.82(13) . .
Ni1 P2 N2 C2 180.000(2) . .
P2 P2 N2 C2 180.001(2) 2_656 .
C19 P2 N2 P2 -123.75(13) . 2_656
C27 P2 N2 P2 125.17(13) . 2_656
Ni1 P2 N2 P2 -0.001(1) . 2_656
N1 P1 C3 C4 -86.3(3) . .
C11 P1 C3 C4 164.9(3) . .
Ni1 P1 C3 C4 16.4(3) . .
P1 P1 C3 C4 -48.7(3) 2_656 .
N1 P1 C3 C8 96.7(3) . .
C11 P1 C3 C8 -12.1(4) . .
Ni1 P1 C3 C8 -160.6(3) . .
P1 P1 C3 C8 134.4(3) 2_656 .
C8 C3 C4 C5 0.9(5) . .
P1 C3 C4 C5 -176.4(3) . .
C3 C4 C5 C6 2.1(6) . .
C3 C4 C5 C9 179.8(4) . .
C4 C5 C6 C7 -2.7(6) . .
C9 C5 C6 C7 179.7(4) . .
C5 C6 C7 C8 0.2(6) . .
C10 O1 C8 C7 -14.9(6) . .
C10 O1 C8 C3 167.0(4) . .
C6 C7 C8 O1 -175.1(4) . .
C6 C7 C8 C3 3.0(6) . .
C4 C3 C8 O1 174.7(3) . .
P1 C3 C8 O1 -8.5(5) . .
C4 C3 C8 C7 -3.4(5) . .
P1 C3 C8 C7 173.4(3) . .
N1 P1 C11 C12 20.9(3) . .
C3 P1 C11 C12 129.8(3) . .
Ni1 P1 C11 C12 -79.6(3) . .
P1 P1 C11 C12 -18.1(3) 2_656 .
N1 P1 C11 C16 -168.5(3) . .
C3 P1 C11 C16 -59.6(3) . .
Ni1 P1 C11 C16 90.9(3) . .
P1 P1 C11 C16 152.5(3) 2_656 .
C16 C11 C12 C13 2.0(5) . .
P1 C11 C12 C13 172.7(3) . .
C11 C12 C13 C14 0.5(6) . .
C11 C12 C13 C17 -179.7(4) . .
C12 C13 C14 C15 -2.3(6) . .
C17 C13 C14 C15 177.9(4) . .
C13 C14 C15 C16 1.6(6) . .
C18 O2 C16 C15 12.5(6) . .
C18 O2 C16 C11 -167.9(4) . .
C14 C15 C16 O2 -179.4(4) . .
C14 C15 C16 C11 1.0(6) . .
C12 C11 C16 O2 177.6(3) . .
P1 C11 C16 O2 7.0(5) . .
C12 C11 C16 C15 -2.7(6) . .
P1 C11 C16 C15 -173.4(3) . .
N2 P2 C19 C24 -160.6(3) . .
C27 P2 C19 C24 -53.0(4) . .
Ni1 P2 C19 C24 99.0(3) . .
P2 P2 C19 C24 161.6(3) 2_656 .
N2 P2 C19 C20 27.7(3) . .
C27 P2 C19 C20 135.2(3) . .
Ni1 P2 C19 C20 -72.8(3) . .
P2 P2 C19 C20 -10.1(3) 2_656 .
C24 C19 C20 C21 2.7(6) . .
P2 C19 C20 C21 174.8(3) . .
C19 C20 C21 C22 0.9(6) . .
C19 C20 C21 C25 180.0(4) . .
C20 C21 C22 C23 -3.0(6) . .
C25 C21 C22 C23 178.0(4) . .
C21 C22 C23 C24 1.4(7) . .
C26 O3 C24 C19 -136.0(5) . .
C26 O3 C24 C23 46.1(7) . .
C20 C19 C24 O3 177.8(4) . .
P2 C19 C24 O3 6.0(5) . .
C20 C19 C24 C23 -4.3(6) . .
P2 C19 C24 C23 -176.1(3) . .
C22 C23 C24 O3 -179.8(4) . .
C22 C23 C24 C19 2.4(7) . .
N2 P2 C27 C28 -94.4(3) . .
C19 P2 C27 C28 157.8(3) . .
Ni1 P2 C27 C28 6.3(3) . .
P2 P2 C27 C28 -57.1(3) 2_656 .
N2 P2 C27 C32 82.8(4) . .
C19 P2 C27 C32 -25.0(4) . .
Ni1 P2 C27 C32 -176.4(3) . .
P2 P2 C27 C32 120.1(3) 2_656 .
C32 C27 C28 C29 2.3(5) . .
P2 C27 C28 C29 179.8(3) . .
C27 C28 C29 C30 0.3(6) . .
C27 C28 C29 C33 -179.0(4) . .
C28 C29 C30 C31 -2.1(6) . .
C33 C29 C30 C31 177.3(4) . .
C29 C30 C31 C32 1.1(7) . .
C34 O4 C32 C31 -7.2(6) . .
C34 O4 C32 C27 174.3(4) . .
C30 C31 C32 O4 -176.8(4) . .
C30 C31 C32 C27 1.6(6) . .
C28 C27 C32 O4 175.4(3) . .
P2 C27 C32 O4 -1.8(5) . .
C28 C27 C32 C31 -3.2(6) . .
P2 C27 C32 C31 179.6(3) . .
C40 C35 C36 C37 -0.4(9) . .
C41 C35 C36 C37 -179.8(6) . .
C35 C36 C37 C38 -0.5(10) . .
C36 C37 C38 C39 1.4(9) . .
C37 C38 C39 C40 -1.3(10) . .
C38 C39 C40 C35 0.5(10) . .
C36 C35 C40 C39 0.4(9) . .
C41 C35 C40 C39 179.9(6) . .
C47 C42 C43 C44 1.2(7) . .
C48 C42 C43 C44 -179.4(4) . .
C42 C43 C44 C45 0.7(8) . .
C43 C44 C45 C46 -1.2(8) . .
C44 C45 C46 C47 -0.3(9) . .
C45 C46 C47 C42 2.3(8) . .
C43 C42 C47 C46 -2.7(7) . .
C48 C42 C47 C46 177.9(5) . .
